data_4123471
loop_
_publ_author_name
'Huang, Shenlin'
'K\"otzner, Lisa'
'De, Chandra Kanta'
'List, Benjamin'

_publ_section_title
;
 Catalytic asymmetric dearomatizing redox cross coupling of ketones with
 aryl hydrazines giving 1,4-diketones.
;
_journal_issue 10
_journal_name_full 'Journal of the American Chemical Society'
_journal_page_first 3446
_journal_page_last 3449
_journal_paper_doi 10.1021/ja511200j
_journal_volume 137
_journal_year 2015
_chemical_absolute_configuration rmad
_chemical_compound_source 'see paper'
_chemical_formula_moiety 'C16 H16 O3'
_chemical_formula_sum 'C16 H16 O3'
_chemical_formula_weight 256.29
_space_group_crystal_system monoclinic
_space_group_IT_number 4
_space_group_name_Hall 'P 2yb'
_space_group_name_H-M_alt 'P 1 21 1'
_symmetry_cell_setting monoclinic
_symmetry_Int_Tables_number 4
_symmetry_space_group_name_Hall 'P 2yb'
_symmetry_space_group_name_H-M 'P 1 21 1'
_audit_block_code HGS-HB-224-12
_audit_creation_date 2014-05-28
_audit_creation_method
;
Olex2 1.2
(compiled 2014.03.20 svn.r2914 for OlexSys, GUI svn.r4816)
;
_cell_angle_alpha 90
_cell_angle_beta 105.9253(11)
_cell_angle_gamma 90
_cell_formula_units_Z 2
_cell_length_a 6.7791(2)
_cell_length_b 10.1381(4)
_cell_length_c 9.7026(3)
_cell_measurement_reflns_used 9857
_cell_volume 641.24(4)
_refine_ls_R_factor_all 0.0315
_refine_ls_R_factor_gt 0.0311
_refine_ls_wR_factor_gt 0.0793
_refine_ls_wR_factor_ref 0.0797
_cod_data_source_file ja511200j_si_001.cif
_cod_data_source_block 8791sadabs
_cod_depositor_comments
;
The following automatic conversions were performed:

'_symmetry_cell_setting' value 'MONOCLINIC' changed to 'monoclinic'
according to
/usr/data/users/saulius/crontab/automatic-downloads/rss-feeds/ACS/lib/dictionaries/cif_core.dic
dictionary named 'cif_core.dic' version 2.4.2 from 2011-04-26.

Automatic conversion script
Id: cif_fix_values 3008 2015-01-20 13:52:24Z robertas 

 Adding full bibliography for 4123471--4123472.cif.
;
_cod_original_sg_symbol_Hall 'p 2yb'
_cod_original_sg_symbol_H-M P21
_cod_database_code 4123471
_shelx_space_group_comment
;
The symmetry employed for this shelxl refinement is uniquely defined
by the following loop, which should always be used as a source of
symmetry information in preference to the above space-group names.
They are only intended as comments.
;
_shelxl_version_number 2014-3

loop_
_space_group_symop_operation_xyz
'x, y, z'
'-x, y+1/2, -z'

loop_
_atom_site_label
_atom_site_type_symbol
_atom_site_fract_x
_atom_site_fract_y
_atom_site_fract_z
_atom_site_U_iso_or_equiv
_atom_site_adp_type
_atom_site_occupancy
_atom_site_site_symmetry_order
_atom_site_calc_flag
_atom_site_refinement_flags_posn
O1 O 0.1206(2) 0.35601(15) 0.50583(15) 0.0239(4) Uani 1 1 d .
O2 O 0.4233(2) 0.49919(15) 0.77745(15) 0.0222(3) Uani 1 1 d .
O3 O -0.0663(2) 0.70492(15) 0.81194(16) 0.0245(4) Uani 1 1 d .
C1 C 0.0672(3) 0.3486(2) 0.7389(2) 0.0185(4) Uani 1 1 d .
C2 C 0.1679(3) 0.3026(2) 0.6235(2) 0.0187(4) Uani 1 1 d .
C3 C 0.3096(3) 0.1886(2) 0.6535(2) 0.0189(4) Uani 1 1 d .
C4 C 0.3807(3) 0.1349(2) 0.5436(2) 0.0225(5) Uani 1 1 d .
H4 H 0.3375 0.1715 0.4501 0.027 Uiso 1 1 calc R
C5 C 0.5137(3) 0.0287(2) 0.5701(2) 0.0244(5) Uani 1 1 d .
H5 H 0.5603 -0.0082 0.4946 0.029 Uiso 1 1 calc R
C6 C 0.5793(3) -0.0240(2) 0.7080(3) 0.0254(5) Uani 1 1 d .
H6 H 0.6715 -0.0966 0.7265 0.030 Uiso 1 1 calc R
C7 C 0.5106(3) 0.0290(2) 0.8183(2) 0.0236(5) Uani 1 1 d .
H7 H 0.5561 -0.0077 0.9118 0.028 Uiso 1 1 calc R
C8 C 0.3747(3) 0.1360(2) 0.7931(2) 0.0207(4) Uani 1 1 d .
C9 C 0.3015(3) 0.1933(2) 0.9076(2) 0.0218(4) Uani 1 1 d .
H9 H 0.3505 0.1584 1.0017 0.026 Uiso 1 1 calc R
C10 C 0.1679(3) 0.2931(2) 0.8849(2) 0.0200(4) Uani 1 1 d .
H10 H 0.1348 0.3310 0.9653 0.024 Uiso 1 1 calc R
C11 C -0.1539(3) 0.2911(2) 0.6909(2) 0.0259(5) Uani 1 1 d .
H11A H -0.2274 0.3290 0.5982 0.039 Uiso 1 1 calc GR
H11B H -0.2266 0.3129 0.7624 0.039 Uiso 1 1 calc GR
H11C H -0.1470 0.1950 0.6819 0.039 Uiso 1 1 calc GR
C12 C 0.0577(3) 0.5002(2) 0.7337(2) 0.0185(4) Uani 1 1 d .
H12 H -0.0235 0.5244 0.6344 0.022 Uiso 1 1 calc R
C13 C 0.2660(3) 0.5633(2) 0.7565(2) 0.0188(5) Uani 1 1 d .
C14 C 0.2606(3) 0.7113(2) 0.7515(2) 0.0238(5) Uani 1 1 d .
H14A H 0.2028 0.7408 0.6513 0.029 Uiso 1 1 calc R
H14B H 0.4020 0.7462 0.7860 0.029 Uiso 1 1 calc R
C15 C 0.1307(4) 0.7657(2) 0.8443(3) 0.0273(5) Uani 1 1 d .
H15A H 0.2028 0.7508 0.9466 0.033 Uiso 1 1 calc R
H15B H 0.1136 0.8621 0.8289 0.033 Uiso 1 1 calc R
C16 C -0.0498(3) 0.5661(2) 0.8362(2) 0.0216(5) Uani 1 1 d .
H16A H -0.1885 0.5278 0.8213 0.026 Uiso 1 1 calc R
H16B H 0.0292 0.5488 0.9366 0.026 Uiso 1 1 calc R

loop_
_atom_site_aniso_label
_atom_site_aniso_U_11
_atom_site_aniso_U_22
_atom_site_aniso_U_33
_atom_site_aniso_U_23
_atom_site_aniso_U_13
_atom_site_aniso_U_12
O1 0.0275(9) 0.0247(8) 0.0185(7) 0.0012(6) 0.0046(6) 0.0000(6)
O2 0.0165(8) 0.0235(8) 0.0268(7) -0.0004(6) 0.0062(6) 0.0006(6)
O3 0.0246(8) 0.0218(8) 0.0273(8) -0.0008(6) 0.0073(6) 0.0034(7)
C1 0.0164(11) 0.0193(11) 0.0200(10) -0.0005(8) 0.0054(8) -0.0021(8)
C2 0.0166(11) 0.0192(10) 0.0196(10) -0.0018(8) 0.0039(8) -0.0049(8)
C3 0.0145(10) 0.0186(10) 0.0225(10) -0.0015(8) 0.0033(7) -0.0050(8)
C4 0.0203(11) 0.0235(11) 0.0240(11) -0.0033(9) 0.0067(8) -0.0051(9)
C5 0.0197(11) 0.0224(11) 0.0327(11) -0.0065(9) 0.0101(9) -0.0046(8)
C6 0.0195(12) 0.0184(11) 0.0383(13) -0.0012(9) 0.0081(9) -0.0007(8)
C7 0.0204(11) 0.0208(11) 0.0282(11) 0.0024(9) 0.0043(8) -0.0026(8)
C8 0.0171(11) 0.0200(10) 0.0251(11) -0.0014(9) 0.0060(8) -0.0042(8)
C9 0.0220(11) 0.0230(11) 0.0192(10) 0.0026(8) 0.0038(8) -0.0025(9)
C10 0.0206(11) 0.0210(10) 0.0190(10) -0.0002(8) 0.0066(8) -0.0035(8)
C11 0.0182(12) 0.0292(12) 0.0300(11) 0.0008(10) 0.0062(9) -0.0063(9)
C12 0.0147(11) 0.0201(10) 0.0206(10) -0.0005(8) 0.0045(8) -0.0005(8)
C13 0.0209(12) 0.0195(11) 0.0164(9) -0.0014(8) 0.0057(8) -0.0031(8)
C14 0.0235(12) 0.0201(11) 0.0273(11) 0.0011(9) 0.0065(9) -0.0020(9)
C15 0.0296(14) 0.0210(11) 0.0315(11) -0.0020(9) 0.0088(10) 0.0005(9)
C16 0.0209(11) 0.0201(11) 0.0245(10) 0.0014(8) 0.0075(8) 0.0025(8)

loop_
_atom_type_symbol
_atom_type_description
_atom_type_scat_dispersion_real
_atom_type_scat_dispersion_imag
_atom_type_scat_source
C C 0.0181 0.0091 'International Tables Vol C Tables 4.2.6.8 and 6.1.1.4'
H H 0.0000 0.0000 'International Tables Vol C Tables 4.2.6.8 and 6.1.1.4'
O O 0.0492 0.0322 'International Tables Vol C Tables 4.2.6.8 and 6.1.1.4'
